data_1573186
loop_
_publ_author_name
'L\"uckert, Paula L.'
'Gilmer, Jannik'
'Virovets, Alexander'
'Lerner, Hans-Wolfram'
'Wagner, Matthias'

_publ_section_title
;
 Donor-free 9,10-dihydro-9,10-dialuminaanthracenes
;
_journal_name_full 'Chemical Science'
_journal_paper_doi 10.1039/D4SC06940D
_journal_year 2024
_chemical_formula_moiety 'C20 H24 Al2 Br2 O2'
_chemical_formula_sum 'C20 H24 Al2 Br2 O2'
_chemical_formula_weight 510.17
_space_group_crystal_system monoclinic
_space_group_IT_number 14
_space_group_name_Hall '-P 2yn'
_space_group_name_H-M_alt 'P 1 21/n 1'
_atom_sites_solution_hydrogens geom
_audit_creation_method SHELXL-2018/3
_audit_update_record
;
2024-09-22 deposited with the CCDC.	2024-11-18 downloaded from the CCDC.
;
_cell_angle_alpha 90
_cell_angle_beta 106.151(4)
_cell_angle_gamma 90
_cell_formula_units_Z 4
_cell_length_a 9.5845(4)
_cell_length_b 13.7779(5)
_cell_length_c 16.7652(6)
_cell_measurement_reflns_used 7114
_cell_measurement_temperature 100(2)
_cell_measurement_theta_max 26.2760
_cell_measurement_theta_min 3.7540
_cell_volume 2126.54(15)
_computing_cell_refinement 'CrysAlisPro 1.171.42.43a (Rigaku OD, 2022)'
_computing_data_collection 'X-Area (Stoe & Cie, 2001)'
_computing_data_reduction 'CrysAlisPro 1.171.42.43a (Rigaku OD, 2022)'
_computing_publication_material 'IUCr PublCIF online service'
_computing_structure_refinement 'SHELXL-2018/3 (Sheldrick, 2018)'
_computing_structure_solution 'SHELXT (G. M. Sheldrick, 2015)'
_diffrn_ambient_temperature 100(2)
_diffrn_detector 'image plate'
_diffrn_detector_area_resol_mean 6.67
_diffrn_detector_type 'STOE image plate (34 cm diameter)'
_diffrn_measured_fraction_theta_full 0.997
_diffrn_measured_fraction_theta_max 0.996
_diffrn_measurement_device '2-circle goniometer'
_diffrn_measurement_device_type 'STOE IPDS II two-circle-diffractometer'
_diffrn_measurement_method \w
_diffrn_radiation_monochromator mirror
_diffrn_radiation_type MoK\a
_diffrn_radiation_wavelength 0.71073
_diffrn_reflns_av_R_equivalents 0.0618
_diffrn_reflns_av_unetI/netI 0.0321
_diffrn_reflns_Laue_measured_fraction_full 0.997
_diffrn_reflns_Laue_measured_fraction_max 0.996
_diffrn_reflns_limit_h_max 11
_diffrn_reflns_limit_h_min -11
_diffrn_reflns_limit_k_max 17
_diffrn_reflns_limit_k_min -17
_diffrn_reflns_limit_l_max 20
_diffrn_reflns_limit_l_min -20
_diffrn_reflns_number 31664
_diffrn_reflns_point_group_measured_fraction_full 0.997
_diffrn_reflns_point_group_measured_fraction_max 0.996
_diffrn_reflns_theta_full 25.242
_diffrn_reflns_theta_max 26.383
_diffrn_reflns_theta_min 3.694
_diffrn_source 'Genix 3D I\mS microfocus X-ray source'
_exptl_absorpt_coefficient_mu 3.906
_exptl_absorpt_correction_T_max 1.00000
_exptl_absorpt_correction_T_min 0.53453
_exptl_absorpt_correction_type multi-scan
_exptl_absorpt_process_details
;
CrysAlisPro 1.171.42.43a (Rigaku Oxford Diffraction, 2022)
Empirical absorption correction using spherical harmonics,
implemented in SCALE3 ABSPACK scaling algorithm.
;
_exptl_crystal_colour colourless
_exptl_crystal_density_diffrn 1.593
_exptl_crystal_description plate
_exptl_crystal_F_000 1024
_exptl_crystal_size_max 0.270
_exptl_crystal_size_mid 0.160
_exptl_crystal_size_min 0.100
_refine_diff_density_max 0.499
_refine_diff_density_min -0.345
_refine_diff_density_rms 0.072
_refine_ls_extinction_method none
_refine_ls_goodness_of_fit_ref 1.108
_refine_ls_hydrogen_treatment constr
_refine_ls_matrix_type full
_refine_ls_number_parameters 235
_refine_ls_number_reflns 4322
_refine_ls_number_restraints 0
_refine_ls_restrained_S_all 1.108
_refine_ls_R_factor_all 0.0427
_refine_ls_R_factor_gt 0.0325
_refine_ls_shift/su_max 0.001
_refine_ls_shift/su_mean 0.000
_refine_ls_structure_factor_coef Fsqd
_refine_ls_weighting_details 'w=1/[\s^2^(Fo^2^)+(0.0116P)^2^+2.5684P] where P=(Fo^2^+2Fc^2^)/3'
_refine_ls_weighting_scheme calc
_refine_ls_wR_factor_gt 0.0619
_refine_ls_wR_factor_ref 0.0651
_reflns_Friedel_coverage 0.000
_reflns_number_gt 3674
_reflns_number_total 4322
_reflns_threshold_expression 'I > 2\s(I)'
_cod_data_source_file d4sc06940d3.cif
_cod_data_source_block 2thf2_wa3381
_cod_original_sg_symbol_H-M 'P 21/n'
_cod_database_code 1573186
_shelx_shelxl_version_number 2018/3
_shelx_space_group_comment
;
The symmetry employed for this shelxl refinement is uniquely defined
by the following loop, which should always be used as a source of
symmetry information in preference to the above space-group names.
They are only intended as comments.
;
_shelx_estimated_absorpt_t_min 0.419
_shelx_estimated_absorpt_t_max 0.696

loop_
_space_group_symop_operation_xyz
'x, y, z'
'-x+1/2, y+1/2, -z+1/2'
'-x, -y, -z'
'x-1/2, -y-1/2, z-1/2'

loop_
_atom_site_label
_atom_site_type_symbol
_atom_site_fract_x
_atom_site_fract_y
_atom_site_fract_z
_atom_site_U_iso_or_equiv
_atom_site_adp_type
_atom_site_occupancy
_atom_site_site_symmetry_order
_atom_site_calc_flag
_atom_site_refinement_flags_posn
_atom_site_refinement_flags_adp
_atom_site_refinement_flags_occupancy
_atom_site_disorder_assembly
_atom_site_disorder_group
Al1 Al 0.35019(9) 0.95052(6) 0.52351(5) 0.01957(17) Uani 1 1 d . . . . .
Br1 Br 0.22849(4) 0.96817(2) 0.62574(2) 0.03705(9) Uani 1 1 d . . . . .
O1 O 0.2329(2) 0.85552(14) 0.45555(11) 0.0284(4) Uani 1 1 d . . . . .
C21 C 0.5437(3) 0.89206(18) 0.56601(15) 0.0202(5) Uani 1 1 d . . . . .
C22 C 0.5644(3) 0.8064(2) 0.61351(16) 0.0259(6) Uani 1 1 d . . . . .
H22 H 0.484660 0.780302 0.629719 0.031 Uiso 1 1 calc R U . . .
C23 C 0.6965(3) 0.7586(2) 0.63749(18) 0.0312(7) Uani 1 1 d . . . . .
H23 H 0.705859 0.699957 0.668273 0.037 Uiso 1 1 calc R U . . .
C24 C 0.8144(3) 0.7968(2) 0.61640(19) 0.0332(7) Uani 1 1 d . . . . .
H24 H 0.905320 0.764335 0.632450 0.040 Uiso 1 1 calc R U . . .
C25 C 0.8000(3) 0.8830(2) 0.57162(18) 0.0278(6) Uani 1 1 d . . . . .
H25 H 0.882661 0.909431 0.558744 0.033 Uiso 1 1 calc R U . . .
C26 C 0.6662(3) 0.93214(19) 0.54483(16) 0.0213(6) Uani 1 1 d . . . . .
C27 C 0.1446(3) 0.8685(2) 0.36880(17) 0.0307(7) Uani 1 1 d . . . . .
H27A H 0.206448 0.885275 0.332351 0.037 Uiso 1 1 calc R U . . .
H27B H 0.071136 0.920231 0.364663 0.037 Uiso 1 1 calc R U . . .
C28 C 0.0733(4) 0.7715(2) 0.3460(2) 0.0387(8) Uani 1 1 d . . . . .
H28A H 0.137073 0.726780 0.326019 0.046 Uiso 1 1 calc R U . . .
H28B H -0.020348 0.778125 0.302608 0.046 Uiso 1 1 calc R U . . .
C29 C 0.0505(4) 0.7363(2) 0.4271(2) 0.0389(8) Uani 1 1 d . . . . .
H29A H -0.032505 0.769728 0.439563 0.047 Uiso 1 1 calc R U . . .
H29B H 0.034199 0.665323 0.426283 0.047 Uiso 1 1 calc R U . . .
C30 C 0.1922(4) 0.7636(2) 0.4885(2) 0.0383(8) Uani 1 1 d . . . . .
H30A H 0.179746 0.772997 0.544696 0.046 Uiso 1 1 calc R U . . .
H30B H 0.266780 0.713016 0.491241 0.046 Uiso 1 1 calc R U . . .
Al2 Al 0.58776(9) 0.51988(6) 0.42448(5) 0.01924(17) Uani 1 1 d . . . . .
Br2 Br 0.67782(3) 0.41558(2) 0.34108(2) 0.03109(9) Uani 1 1 d . . . . .
O2 O 0.6282(2) 0.64038(13) 0.38313(11) 0.0248(4) Uani 1 1 d . . . . .
C11 C 0.6971(3) 0.51314(19) 0.54207(16) 0.0211(5) Uani 1 1 d . . . . .
C12 C 0.6244(3) 0.48926(19) 0.60296(16) 0.0209(5) Uani 1 1 d . . . . .
C13 C 0.7082(3) 0.4780(2) 0.68573(17) 0.0285(6) Uani 1 1 d . . . . .
H13 H 0.660675 0.460916 0.726494 0.034 Uiso 1 1 calc R U . . .
C14 C 0.8573(3) 0.4908(2) 0.71007(18) 0.0314(7) Uani 1 1 d . . . . .
H14 H 0.910915 0.481345 0.766380 0.038 Uiso 1 1 calc R U . . .
C15 C 0.9273(3) 0.5173(2) 0.6517(2) 0.0348(7) Uani 1 1 d . . . . .
H15 H 1.029128 0.528676 0.668080 0.042 Uiso 1 1 calc R U . . .
C16 C 0.8482(3) 0.5275(2) 0.56873(19) 0.0294(6) Uani 1 1 d . . . . .
H16 H 0.897822 0.544591 0.528991 0.035 Uiso 1 1 calc R U . . .
C17 C 0.5659(4) 0.7270(2) 0.41191(19) 0.0343(7) Uani 1 1 d . . . . .
H17A H 0.638414 0.759029 0.458219 0.041 Uiso 1 1 calc R U . . .
H17B H 0.479813 0.709659 0.430628 0.041 Uiso 1 1 calc R U . . .
C18 C 0.5241(3) 0.7917(2) 0.33716(19) 0.0352(7) Uani 1 1 d . . . . .
H18A H 0.524348 0.860882 0.353288 0.042 Uiso 1 1 calc R U . . .
H18B H 0.427142 0.774631 0.300456 0.042 Uiso 1 1 calc R U . . .
C19 C 0.6423(4) 0.7708(2) 0.2959(2) 0.0354(7) Uani 1 1 d . . . . .
H19A H 0.612179 0.790488 0.236762 0.042 Uiso 1 1 calc R U . . .
H19B H 0.733287 0.805082 0.324443 0.042 Uiso 1 1 calc R U . . .
C20 C 0.6615(3) 0.6625(2) 0.30431(18) 0.0306(7) Uani 1 1 d . . . . .
H20A H 0.593619 0.628443 0.257235 0.037 Uiso 1 1 calc R U . . .
H20B H 0.762243 0.643443 0.306832 0.037 Uiso 1 1 calc R U . . .

loop_
_atom_site_aniso_label
_atom_site_aniso_U_11
_atom_site_aniso_U_22
_atom_site_aniso_U_33
_atom_site_aniso_U_23
_atom_site_aniso_U_13
_atom_site_aniso_U_12
Al1 0.0233(4) 0.0171(4) 0.0192(4) 0.0005(3) 0.0072(3) -0.0027(3)
Br1 0.04120(18) 0.04276(19) 0.03588(17) -0.00220(14) 0.02514(14) -0.00430(15)
O1 0.0376(11) 0.0196(10) 0.0221(10) 0.0056(8) -0.0017(9) -0.0094(9)
C21 0.0278(14) 0.0164(13) 0.0157(12) -0.0012(10) 0.0049(11) -0.0009(11)
C22 0.0373(16) 0.0202(14) 0.0194(13) 0.0006(11) 0.0067(12) -0.0049(12)
C23 0.0451(18) 0.0187(14) 0.0231(14) 0.0048(12) -0.0017(13) 0.0007(13)
C24 0.0337(16) 0.0254(16) 0.0320(16) -0.0014(13) -0.0048(13) 0.0077(13)
C25 0.0246(15) 0.0227(15) 0.0332(15) -0.0024(12) 0.0034(12) -0.0024(12)
C26 0.0263(14) 0.0172(13) 0.0199(13) -0.0032(10) 0.0059(11) -0.0022(11)
C27 0.0392(17) 0.0274(16) 0.0203(14) 0.0015(12) -0.0005(13) -0.0010(13)
C28 0.0438(19) 0.0333(18) 0.0325(17) -0.0072(14) -0.0001(14) -0.0060(15)
C29 0.0426(19) 0.0293(17) 0.0413(19) -0.0006(14) 0.0059(15) -0.0132(15)
C30 0.053(2) 0.0240(16) 0.0324(17) 0.0070(13) 0.0022(15) -0.0147(15)
Al2 0.0251(4) 0.0178(4) 0.0176(4) 0.0005(3) 0.0106(3) -0.0011(3)
Br2 0.04462(18) 0.02303(15) 0.03375(16) -0.00500(12) 0.02439(14) 0.00024(13)
O2 0.0412(12) 0.0170(10) 0.0202(9) 0.0007(8) 0.0150(9) -0.0009(8)
C11 0.0248(14) 0.0166(13) 0.0229(13) -0.0007(11) 0.0082(11) 0.0013(11)
C12 0.0270(14) 0.0169(13) 0.0192(13) -0.0014(10) 0.0070(11) -0.0001(11)
C13 0.0397(17) 0.0229(15) 0.0219(14) -0.0002(11) 0.0067(13) -0.0028(13)
C14 0.0380(17) 0.0233(15) 0.0238(15) -0.0015(12) -0.0064(13) 0.0003(13)
C15 0.0227(15) 0.0310(17) 0.0441(18) -0.0055(14) -0.0015(13) 0.0013(13)
C16 0.0244(14) 0.0288(16) 0.0371(17) 0.0002(13) 0.0121(13) -0.0010(12)
C17 0.055(2) 0.0196(15) 0.0334(17) -0.0050(12) 0.0199(15) 0.0006(14)
C18 0.0389(18) 0.0268(16) 0.0358(17) 0.0018(13) 0.0034(14) 0.0032(14)
C19 0.0425(18) 0.0283(16) 0.0353(17) 0.0107(13) 0.0108(14) -0.0058(14)
C20 0.0423(18) 0.0317(16) 0.0230(14) 0.0048(12) 0.0174(13) -0.0057(14)

loop_
_atom_type_symbol
_atom_type_description
_atom_type_scat_dispersion_real
_atom_type_scat_dispersion_imag
_atom_type_scat_source
C C 0.0033 0.0016 'International Tables Vol C Tables 4.2.6.8 and 6.1.1.4'
H H 0.0000 0.0000 'International Tables Vol C Tables 4.2.6.8 and 6.1.1.4'
O O 0.0106 0.0060 'International Tables Vol C Tables 4.2.6.8 and 6.1.1.4'
Al Al 0.0645 0.0514 'International Tables Vol C Tables 4.2.6.8 and 6.1.1.4'
Br Br -0.2901 2.4595 'International Tables Vol C Tables 4.2.6.8 and 6.1.1.4'

loop_
_geom_angle_atom_site_label_1
_geom_angle_atom_site_label_2
_geom_angle_atom_site_label_3
_geom_angle
_geom_angle_site_symmetry_1
_geom_angle_site_symmetry_3
_geom_angle_publ_flag
O1 Al1 C26 106.34(10) . 3_676 ?
O1 Al1 C21 106.14(10) . . ?
C26 Al1 C21 117.62(11) 3_676 . ?
O1 Al1 Br1 100.36(7) . . ?
C26 Al1 Br1 111.54(8) 3_676 . ?
C21 Al1 Br1 112.93(8) . . ?
C27 O1 C30 109.5(2) . . ?
C27 O1 Al1 126.34(16) . . ?
C30 O1 Al1 122.92(17) . . ?
C22 C21 C26 117.9(2) . . ?
C22 C21 Al1 121.3(2) . . ?
C26 C21 Al1 120.63(19) . . ?
C23 C22 C21 122.5(3) . . ?
C23 C22 H22 118.8 . . ?
C21 C22 H22 118.8 . . ?
C24 C23 C22 119.5(3) . . ?
C24 C23 H23 120.2 . . ?
C22 C23 H23 120.2 . . ?
C23 C24 C25 119.9(3) . . ?
C23 C24 H24 120.0 . . ?
C25 C24 H24 120.0 . . ?
C24 C25 C26 121.8(3) . . ?
C24 C25 H25 119.1 . . ?
C26 C25 H25 119.1 . . ?
C25 C26 C21 118.2(2) . . ?
C25 C26 Al1 120.0(2) . 3_676 ?
C21 C26 Al1 121.71(19) . 3_676 ?
O1 C27 C28 103.8(2) . . ?
O1 C27 H27A 111.0 . . ?
C28 C27 H27A 111.0 . . ?
O1 C27 H27B 111.0 . . ?
C28 C27 H27B 111.0 . . ?
H27A C27 H27B 109.0 . . ?
C27 C28 C29 103.0(2) . . ?
C27 C28 H28A 111.2 . . ?
C29 C28 H28A 111.2 . . ?
C27 C28 H28B 111.2 . . ?
C29 C28 H28B 111.2 . . ?
H28A C28 H28B 109.1 . . ?
C30 C29 C28 101.9(3) . . ?
C30 C29 H29A 111.4 . . ?
C28 C29 H29A 111.4 . . ?
C30 C29 H29B 111.4 . . ?
C28 C29 H29B 111.4 . . ?
H29A C29 H29B 109.3 . . ?
O1 C30 C29 103.9(2) . . ?
O1 C30 H30A 111.0 . . ?
C29 C30 H30A 111.0 . . ?
O1 C30 H30B 111.0 . . ?
C29 C30 H30B 111.0 . . ?
H30A C30 H30B 109.0 . . ?
O2 Al2 C12 106.08(10) . 3_666 ?
O2 Al2 C11 107.77(10) . . ?
C12 Al2 C11 117.54(11) 3_666 . ?
O2 Al2 Br2 100.04(6) . . ?
C12 Al2 Br2 110.64(8) 3_666 . ?
C11 Al2 Br2 112.98(8) . . ?
C20 O2 C17 109.5(2) . . ?
C20 O2 Al2 129.09(16) . . ?
C17 O2 Al2 116.76(16) . . ?
C16 C11 C12 118.1(2) . . ?
C16 C11 Al2 121.9(2) . . ?
C12 C11 Al2 120.01(19) . . ?
C13 C12 C11 118.3(2) . . ?
C13 C12 Al2 119.7(2) . 3_666 ?
C11 C12 Al2 121.91(19) . 3_666 ?
C14 C13 C12 122.4(3) . . ?
C14 C13 H13 118.8 . . ?
C12 C13 H13 118.8 . . ?
C15 C14 C13 119.4(3) . . ?
C15 C14 H14 120.3 . . ?
C13 C14 H14 120.3 . . ?
C14 C15 C16 119.8(3) . . ?
C14 C15 H15 120.1 . . ?
C16 C15 H15 120.1 . . ?
C15 C16 C11 122.0(3) . . ?
C15 C16 H16 119.0 . . ?
C11 C16 H16 119.0 . . ?
O2 C17 C18 104.2(2) . . ?
O2 C17 H17A 110.9 . . ?
C18 C17 H17A 110.9 . . ?
O2 C17 H17B 110.9 . . ?
C18 C17 H17B 110.9 . . ?
H17A C17 H17B 108.9 . . ?
C17 C18 C19 102.1(2) . . ?
C17 C18 H18A 111.3 . . ?
C19 C18 H18A 111.3 . . ?
C17 C18 H18B 111.3 . . ?
C19 C18 H18B 111.3 . . ?
H18A C18 H18B 109.2 . . ?
C20 C19 C18 103.5(2) . . ?
C20 C19 H19A 111.1 . . ?
C18 C19 H19A 111.1 . . ?
C20 C19 H19B 111.1 . . ?
C18 C19 H19B 111.1 . . ?
H19A C19 H19B 109.0 . . ?
O2 C20 C19 103.7(2) . . ?
O2 C20 H20A 111.0 . . ?
C19 C20 H20A 111.0 . . ?
O2 C20 H20B 111.0 . . ?
C19 C20 H20B 111.0 . . ?
H20A C20 H20B 109.0 . . ?

loop_
_geom_bond_atom_site_label_1
_geom_bond_atom_site_label_2
_geom_bond_distance
_geom_bond_site_symmetry_2
_geom_bond_publ_flag
Al1 O1 1.887(2) . ?
Al1 C26 1.963(3) 3_676 ?
Al1 C21 1.965(3) . ?
Al1 Br1 2.3386(8) . ?
O1 C27 1.476(3) . ?
O1 C30 1.477(3) . ?
C21 C22 1.407(4) . ?
C21 C26 1.429(4) . ?
C22 C23 1.383(4) . ?
C22 H22 0.9500 . ?
C23 C24 1.379(4) . ?
C23 H23 0.9500 . ?
C24 C25 1.391(4) . ?
C24 H24 0.9500 . ?
C25 C26 1.409(4) . ?
C25 H25 0.9500 . ?
C27 C28 1.501(4) . ?
C27 H27A 0.9900 . ?
C27 H27B 0.9900 . ?
C28 C29 1.516(5) . ?
C28 H28A 0.9900 . ?
C28 H28B 0.9900 . ?
C29 C30 1.506(4) . ?
C29 H29A 0.9900 . ?
C29 H29B 0.9900 . ?
C30 H30A 0.9900 . ?
C30 H30B 0.9900 . ?
Al2 O2 1.8806(19) . ?
Al2 C12 1.960(3) 3_666 ?
Al2 C11 1.961(3) . ?
Al2 Br2 2.3317(8) . ?
O2 C20 1.475(3) . ?
O2 C17 1.475(3) . ?
C11 C16 1.405(4) . ?
C11 C12 1.425(3) . ?
C12 C13 1.405(4) . ?
C13 C14 1.384(4) . ?
C13 H13 0.9500 . ?
C14 C15 1.381(4) . ?
C14 H14 0.9500 . ?
C15 C16 1.394(4) . ?
C15 H15 0.9500 . ?
C16 H16 0.9500 . ?
C17 C18 1.499(4) . ?
C17 H17A 0.9900 . ?
C17 H17B 0.9900 . ?
C18 C19 1.510(4) . ?
C18 H18A 0.9900 . ?
C18 H18B 0.9900 . ?
C19 C20 1.506(4) . ?
C19 H19A 0.9900 . ?
C19 H19B 0.9900 . ?
C20 H20A 0.9900 . ?
C20 H20B 0.9900 . ?

loop_
_geom_hbond_atom_site_label_D
_geom_hbond_atom_site_label_H
_geom_hbond_atom_site_label_A
_geom_hbond_distance_DH
_geom_hbond_distance_HA
_geom_hbond_distance_DA
_geom_hbond_angle_DHA
_geom_hbond_site_symmetry_A
_geom_hbond_publ_flag
C28 H28B Br2 0.99 3.11 3.920(3) 140.5 2 yes
C30 H30A Br1 0.99 2.99 3.593(3) 120.3 . yes

loop_
_geom_torsion_atom_site_label_1
_geom_torsion_atom_site_label_2
_geom_torsion_atom_site_label_3
_geom_torsion_atom_site_label_4
_geom_torsion
_geom_torsion_site_symmetry_1
_geom_torsion_site_symmetry_2
_geom_torsion_site_symmetry_3
_geom_torsion_site_symmetry_4
_geom_torsion_publ_flag
C26 Al1 O1 C27 -1.2(2) 3_676 . . . ?
C21 Al1 O1 C27 -127.2(2) . . . . ?
Br1 Al1 O1 C27 115.1(2) . . . . ?
C26 Al1 O1 C30 -167.2(2) 3_676 . . . ?
C21 Al1 O1 C30 66.8(2) . . . . ?
Br1 Al1 O1 C30 -50.9(2) . . . . ?
C26 C21 C22 C23 -2.3(4) . . . . ?
Al1 C21 C22 C23 173.7(2) . . . . ?
C21 C22 C23 C24 1.7(4) . . . . ?
C22 C23 C24 C25 0.3(4) . . . . ?
C23 C24 C25 C26 -1.6(4) . . . . ?
C24 C25 C26 C21 1.0(4) . . . . ?
C24 C25 C26 Al1 -176.6(2) . . . 3_676 ?
C22 C21 C26 C25 0.9(4) . . . . ?
Al1 C21 C26 C25 -175.1(2) . . . . ?
C22 C21 C26 Al1 178.41(19) . . . 3_676 ?
Al1 C21 C26 Al1 2.4(3) . . . 3_676 ?
C30 O1 C27 C28 -11.7(3) . . . . ?
Al1 O1 C27 C28 -179.3(2) . . . . ?
O1 C27 C28 C29 33.4(3) . . . . ?
C27 C28 C29 C30 -42.5(3) . . . . ?
C27 O1 C30 C29 -14.9(3) . . . . ?
Al1 O1 C30 C29 153.2(2) . . . . ?
C28 C29 C30 O1 35.0(3) . . . . ?
C12 Al2 O2 C20 -97.5(2) 3_666 . . . ?
C11 Al2 O2 C20 135.8(2) . . . . ?
Br2 Al2 O2 C20 17.6(2) . . . . ?
C12 Al2 O2 C17 55.7(2) 3_666 . . . ?
C11 Al2 O2 C17 -71.0(2) . . . . ?
Br2 Al2 O2 C17 170.72(18) . . . . ?
C16 C11 C12 C13 -2.2(4) . . . . ?
Al2 C11 C12 C13 175.3(2) . . . . ?
C16 C11 C12 Al2 173.9(2) . . . 3_666 ?
Al2 C11 C12 Al2 -8.7(3) . . . 3_666 ?
C11 C12 C13 C14 1.1(4) . . . . ?
Al2 C12 C13 C14 -175.1(2) 3_666 . . . ?
C12 C13 C14 C15 1.2(4) . . . . ?
C13 C14 C15 C16 -2.3(4) . . . . ?
C14 C15 C16 C11 1.2(5) . . . . ?
C12 C11 C16 C15 1.1(4) . . . . ?
Al2 C11 C16 C15 -176.3(2) . . . . ?
C20 O2 C17 C18 15.5(3) . . . . ?
Al2 O2 C17 C18 -142.7(2) . . . . ?
O2 C17 C18 C19 -34.6(3) . . . . ?
C17 C18 C19 C20 41.3(3) . . . . ?
C17 O2 C20 C19 10.2(3) . . . . ?
Al2 O2 C20 C19 164.84(19) . . . . ?
C18 C19 C20 O2 -31.7(3) . . . . ?
